data_4030107
loop_
_publ_author_name
'Ch\'avez, Patricia'
'Ngov, Chheng'
'Fr\'emont, Pierre de'
'L\'ev\^eque, Patrick'
'Leclerc, Nicolas'

_publ_section_title
;
 Synthesis by Direct Arylation of Thiazole-Derivatives: Regioisomer
 Configurations-Optical Properties Relationship Investigation.
;
_journal_issue 21
_journal_name_full 'The Journal of organic chemistry'
_journal_page_first 10179
_journal_paper_doi 10.1021/jo501685t
_journal_volume 79
_journal_year 2014
_chemical_formula_moiety 'C12 H6 N4 S3'
_chemical_formula_sum 'C12 H6 N4 S3'
_chemical_formula_weight 302.39
_chemical_name_systematic
;
 ?
;
_space_group_IT_number 14
_symmetry_cell_setting monoclinic
_symmetry_space_group_name_Hall '-P 2ybc'
_symmetry_space_group_name_H-M 'P 1 21/c 1'
_atom_sites_solution_hydrogens geom
_atom_sites_solution_primary direct
_atom_sites_solution_secondary difmap
_audit_creation_method SHELXL-97
_cell_angle_alpha 90.00
_cell_angle_beta 102.770(2)
_cell_angle_gamma 90.00
_cell_formula_units_Z 4
_cell_length_a 6.9401(3)
_cell_length_b 11.7725(6)
_cell_length_c 14.9488(6)
_cell_measurement_reflns_used 3970
_cell_measurement_temperature 173(2)
_cell_measurement_theta_max 27.485
_cell_measurement_theta_min 0.998
_cell_volume 1191.14(9)
_computing_cell_refinement 'Denzo (Nonius B.V., 1998)'
_computing_data_collection 'Collect (Nonius B.V., 1998)'
_computing_data_reduction 'Denzo (Nonius B.V., 1998)'
_computing_molecular_graphics 'PLATON 98 (Spek, 1998)'
_computing_publication_material 'SHELXL-97 (Sheldrick, 1997)'
_computing_structure_refinement 'SHELXL-97 (Sheldrick, 1997)'
_computing_structure_solution 'SHELXS-97 (Sheldrick, 1997)'
_diffrn_ambient_temperature 173(2)
_diffrn_measured_fraction_theta_full 0.995
_diffrn_measured_fraction_theta_max 0.995
_diffrn_measurement_device_type KappaCCD
_diffrn_measurement_method 'phi and omega scans'
_diffrn_radiation_monochromator graphite
_diffrn_radiation_source 'sealed tube'
_diffrn_radiation_type MoK\a
_diffrn_radiation_wavelength 0.71073
_diffrn_reflns_av_R_equivalents 0.0504
_diffrn_reflns_av_unetI/netI 0.0467
_diffrn_reflns_limit_h_max 6
_diffrn_reflns_limit_h_min -9
_diffrn_reflns_limit_k_max 15
_diffrn_reflns_limit_k_min -13
_diffrn_reflns_limit_l_max 19
_diffrn_reflns_limit_l_min -19
_diffrn_reflns_number 6538
_diffrn_reflns_theta_full 27.48
_diffrn_reflns_theta_max 27.48
_diffrn_reflns_theta_min 2.22
_exptl_absorpt_coefficient_mu 0.610
_exptl_absorpt_correction_type none
_exptl_crystal_colour orange
_exptl_crystal_density_diffrn 1.686
_exptl_crystal_density_method 'not measured'
_exptl_crystal_description block
_exptl_crystal_F_000 616
_exptl_crystal_size_max 0.38
_exptl_crystal_size_mid 0.20
_exptl_crystal_size_min 0.15
_refine_diff_density_max 0.394
_refine_diff_density_min -0.399
_refine_diff_density_rms 0.074
_refine_ls_extinction_method none
_refine_ls_goodness_of_fit_ref 1.063
_refine_ls_hydrogen_treatment constr
_refine_ls_matrix_type full
_refine_ls_number_parameters 172
_refine_ls_number_reflns 2710
_refine_ls_number_restraints 0
_refine_ls_restrained_S_all 1.063
_refine_ls_R_factor_all 0.0500
_refine_ls_R_factor_gt 0.0374
_refine_ls_shift/su_max 0.000
_refine_ls_shift/su_mean 0.000
_refine_ls_structure_factor_coef Fsqd
_refine_ls_weighting_details 'calc w=1/[\s^2^(Fo^2^)+(0.0523P)^2^+0.4793P] where P=(Fo^2^+2Fc^2^)/3'
_refine_ls_weighting_scheme calc
_refine_ls_wR_factor_gt 0.0950
_refine_ls_wR_factor_ref 0.1051
_reflns_number_gt 2210
_reflns_number_total 2710
_reflns_threshold_expression I>2\s(I)
_cod_data_source_file jo501685t_si_002.cif
_cod_data_source_block cphpc130723_02
_cod_depositor_comments
;
The following automatic conversions were performed:

'_symmetry_cell_setting' value 'Monoclinic' changed to 'monoclinic'
according to
/home/saulius/struct/COD-crude-data--automatic-downloads/rss-feeds/ACS/lib/dictionaries/cif_core.dic
dictionary named 'cif_core.dic' version 2.4.2 from 2011-04-26.

Automatic conversion script
Id: cif_fix_values 2827 2014-09-09 07:05:25Z andrius 

 Adding full bibliography for 4030107--4030108.cif.
;
_cod_original_sg_symbol_H-M 'P 21/c'
_cod_database_code 4030107

loop_
_symmetry_equiv_pos_as_xyz
'x, y, z'
'-x, y+1/2, -z+1/2'
'-x, -y, -z'
'x, -y-1/2, z-1/2'

loop_
_atom_site_label
_atom_site_type_symbol
_atom_site_fract_x
_atom_site_fract_y
_atom_site_fract_z
_atom_site_U_iso_or_equiv
_atom_site_adp_type
_atom_site_occupancy
_atom_site_symmetry_multiplicity
_atom_site_calc_flag
_atom_site_refinement_flags
C1 C 0.8987(3) 0.51764(19) 0.83563(16) 0.0306(5) Uani 1 1 d .
H1 H 1.0198 0.5579 0.8427 0.037 Uiso 1 1 calc R
C2 C 0.7777(3) 0.49360(19) 0.75479(16) 0.0307(5) Uani 1 1 d .
H2 H 0.8073 0.5150 0.6980 0.037 Uiso 1 1 calc R
C3 C 0.6029(3) 0.41467(16) 0.84559(14) 0.0211(4) Uani 1 1 d .
C4 C 0.4410(3) 0.35337(16) 0.87182(13) 0.0200(4) Uani 1 1 d .
C5 C 0.4438(3) 0.32221(16) 0.96439(13) 0.0206(4) Uani 1 1 d .
C6 C 0.2851(3) 0.25693(16) 0.98710(13) 0.0196(4) Uani 1 1 d .
C7 C 0.1177(3) 0.22340(16) 0.91759(14) 0.0203(4) Uani 1 1 d .
C8 C 0.1206(3) 0.25768(17) 0.82973(14) 0.0233(4) Uani 1 1 d .
H8 H 0.0110 0.2384 0.7818 0.028 Uiso 1 1 calc R
C9 C 0.2776(3) 0.31996(17) 0.80684(14) 0.0236(4) Uani 1 1 d .
H9 H 0.2699 0.3394 0.7445 0.028 Uiso 1 1 calc R
C10 C -0.0467(3) 0.15885(16) 0.93905(14) 0.0211(4) Uani 1 1 d .
C11 C -0.0928(3) 0.13845(17) 1.02242(15) 0.0263(4) Uani 1 1 d .
H11 H -0.0129 0.1653 1.0784 0.032 Uiso 1 1 calc R
C12 C -0.3435(3) 0.04857(18) 0.93498(15) 0.0275(5) Uani 1 1 d .
H12 H -0.4617 0.0053 0.9196 0.033 Uiso 1 1 calc R
N1 N 0.6074(3) 0.43584(16) 0.75933(12) 0.0296(4) Uani 1 1 d .
N2 N 0.5867(3) 0.34789(14) 1.03851(12) 0.0240(4) Uani 1 1 d .
N3 N 0.3148(3) 0.23349(15) 1.07759(11) 0.0243(4) Uani 1 1 d .
N4 N -0.2631(3) 0.07631(16) 1.01922(13) 0.0287(4) Uani 1 1 d .
S1 S 0.80565(8) 0.46610(5) 0.92417(4) 0.02704(16) Uani 1 1 d .
S2 S 0.52204(8) 0.29121(5) 1.12549(3) 0.02940(16) Uani 1 1 d .
S3 S -0.22287(8) 0.09495(5) 0.85390(4) 0.02888(16) Uani 1 1 d .

loop_
_atom_site_aniso_label
_atom_site_aniso_U_11
_atom_site_aniso_U_22
_atom_site_aniso_U_33
_atom_site_aniso_U_23
_atom_site_aniso_U_13
_atom_site_aniso_U_12
C1 0.0246(11) 0.0302(11) 0.0392(13) 0.0041(10) 0.0116(9) -0.0050(9)
C2 0.0340(12) 0.0320(11) 0.0292(11) 0.0043(10) 0.0137(9) -0.0021(10)
C3 0.0211(10) 0.0195(9) 0.0225(10) -0.0005(8) 0.0042(8) 0.0008(8)
C4 0.0227(10) 0.0181(9) 0.0202(9) -0.0018(8) 0.0066(8) 0.0005(8)
C5 0.0205(10) 0.0189(9) 0.0223(10) -0.0015(8) 0.0045(8) 0.0006(8)
C6 0.0210(10) 0.0184(9) 0.0198(9) -0.0002(8) 0.0052(7) -0.0001(7)
C7 0.0215(10) 0.0173(9) 0.0228(10) -0.0018(8) 0.0063(8) 0.0002(8)
C8 0.0211(10) 0.0255(10) 0.0222(10) -0.0011(8) 0.0022(8) -0.0013(8)
C9 0.0266(11) 0.0246(10) 0.0203(10) -0.0004(8) 0.0068(8) -0.0010(8)
C10 0.0195(10) 0.0199(9) 0.0230(10) -0.0005(8) 0.0027(8) 0.0000(8)
C11 0.0240(10) 0.0249(10) 0.0319(11) -0.0019(9) 0.0105(9) -0.0056(8)
C12 0.0216(10) 0.0284(11) 0.0322(12) 0.0028(9) 0.0054(9) -0.0037(9)
N1 0.0345(10) 0.0310(10) 0.0250(9) 0.0010(8) 0.0102(8) -0.0048(8)
N2 0.0241(9) 0.0257(9) 0.0211(8) 0.0006(7) 0.0022(7) -0.0037(7)
N3 0.0257(9) 0.0265(9) 0.0196(8) 0.0008(7) 0.0024(7) -0.0046(7)
N4 0.0254(9) 0.0324(10) 0.0299(10) 0.0017(8) 0.0095(8) -0.0058(8)
S1 0.0225(3) 0.0317(3) 0.0260(3) 0.0016(2) 0.0035(2) -0.0064(2)
S2 0.0302(3) 0.0362(3) 0.0194(3) 0.0023(2) 0.0002(2) -0.0094(2)
S3 0.0251(3) 0.0360(3) 0.0243(3) 0.0005(2) 0.0030(2) -0.0083(2)

loop_
_atom_type_symbol
_atom_type_description
_atom_type_scat_dispersion_real
_atom_type_scat_dispersion_imag
_atom_type_scat_source
C C 0.0033 0.0016 'International Tables Vol C Tables 4.2.6.8 and 6.1.1.4'
H H 0.0000 0.0000 'International Tables Vol C Tables 4.2.6.8 and 6.1.1.4'
N N 0.0061 0.0033 'International Tables Vol C Tables 4.2.6.8 and 6.1.1.4'
S S 0.1246 0.1234 'International Tables Vol C Tables 4.2.6.8 and 6.1.1.4'

loop_
_geom_angle_atom_site_label_1
_geom_angle_atom_site_label_2
_geom_angle_atom_site_label_3
_geom_angle
C2 C1 S1 110.78(17)
C2 C1 H1 124.6
S1 C1 H1 124.6
C1 C2 N1 115.7(2)
C1 C2 H2 122.2
N1 C2 H2 122.2
N1 C3 C4 122.77(18)
N1 C3 S1 113.92(15)
C4 C3 S1 123.31(15)
C9 C4 C5 116.27(17)
C9 C4 C3 120.95(18)
C5 C4 C3 122.76(18)
N2 C5 C4 126.08(18)
N2 C5 C6 112.76(17)
C4 C5 C6 121.16(17)
N3 C6 C7 126.14(17)
N3 C6 C5 112.88(17)
C7 C6 C5 120.98(17)
C8 C7 C6 115.49(17)
C8 C7 C10 122.47(18)
C6 C7 C10 122.03(17)
C7 C8 C9 123.75(19)
C7 C8 H8 118.1
C9 C8 H8 118.1
C4 C9 C8 122.34(19)
C4 C9 H9 118.8
C8 C9 H9 118.8
C11 C10 C7 129.64(18)
C11 C10 S3 108.84(15)
C7 C10 S3 121.51(15)
C10 C11 N4 115.45(19)
C10 C11 H11 122.3
N4 C11 H11 122.3
N4 C12 S3 115.73(16)
N4 C12 H12 122.1
S3 C12 H12 122.1
C3 N1 C2 110.30(18)
C5 N2 S2 106.57(14)
C6 N3 S2 106.42(14)
C12 N4 C11 110.29(18)
C1 S1 C3 89.33(10)
N3 S2 N2 101.35(9)
C12 S3 C10 89.67(10)

loop_
_geom_bond_atom_site_label_1
_geom_bond_atom_site_label_2
_geom_bond_distance
C1 C2 1.341(3)
C1 S1 1.707(2)
C1 H1 0.9500
C2 N1 1.378(3)
C2 H2 0.9500
C3 N1 1.321(3)
C3 C4 1.460(3)
C3 S1 1.731(2)
C4 C9 1.378(3)
C4 C5 1.428(3)
C5 N2 1.348(2)
C5 C6 1.444(3)
C6 N3 1.351(3)
C6 C7 1.432(3)
C7 C8 1.378(3)
C7 C10 1.464(3)
C8 C9 1.417(3)
C8 H8 0.9500
C9 H9 0.9500
C10 C11 1.374(3)
C10 S3 1.730(2)
C11 N4 1.382(3)
C11 H11 0.9500
C12 N4 1.301(3)
C12 S3 1.708(2)
C12 H12 0.9500
N2 S2 1.6109(17)
N3 S2 1.6089(17)

loop_
_geom_torsion_atom_site_label_1
_geom_torsion_atom_site_label_2
_geom_torsion_atom_site_label_3
_geom_torsion_atom_site_label_4
_geom_torsion
S1 C1 C2 N1 0.9(3)
N1 C3 C4 C9 -3.8(3)
S1 C3 C4 C9 176.21(15)
N1 C3 C4 C5 174.64(19)
S1 C3 C4 C5 -5.3(3)
C9 C4 C5 N2 -178.69(19)
C3 C4 C5 N2 2.8(3)
C9 C4 C5 C6 1.5(3)
C3 C4 C5 C6 -177.05(17)
N2 C5 C6 N3 -1.1(2)
C4 C5 C6 N3 178.74(18)
N2 C5 C6 C7 178.78(17)
C4 C5 C6 C7 -1.3(3)
N3 C6 C7 C8 179.89(19)
C5 C6 C7 C8 0.0(3)
N3 C6 C7 C10 1.0(3)
C5 C6 C7 C10 -178.94(17)
C6 C7 C8 C9 1.2(3)
C10 C7 C8 C9 -179.87(18)
C5 C4 C9 C8 -0.3(3)
C3 C4 C9 C8 178.24(18)
C7 C8 C9 C4 -1.1(3)
C8 C7 C10 C11 -165.1(2)
C6 C7 C10 C11 13.7(3)
C8 C7 C10 S3 14.1(3)
C6 C7 C10 S3 -167.05(15)
C7 C10 C11 N4 178.22(19)
S3 C10 C11 N4 -1.1(2)
C4 C3 N1 C2 -179.33(18)
S1 C3 N1 C2 0.7(2)
C1 C2 N1 C3 -1.0(3)
C4 C5 N2 S2 -178.81(16)
C6 C5 N2 S2 1.1(2)
C7 C6 N3 S2 -179.31(16)
C5 C6 N3 S2 0.6(2)
S3 C12 N4 C11 -0.3(3)
C10 C11 N4 C12 0.9(3)
C2 C1 S1 C3 -0.44(18)
N1 C3 S1 C1 -0.14(17)
C4 C3 S1 C1 179.85(17)
C6 N3 S2 N2 0.02(16)
C5 N2 S2 N3 -0.65(16)
N4 C12 S3 C10 -0.27(19)
C11 C10 S3 C12 0.74(16)
C7 C10 S3 C12 -178.63(17)
